data_4135035
loop_
_publ_author_name
'Zhang, Lumin'
'Si, Xiaojia'
'Rominger, Frank'
'Hashmi, A Stephen K'

_publ_section_title
;
 Visible-Light-Induced Radical Carbo-Cyclization/<i>gem</i>-Diborylation
 through Triplet Energy Transfer between a Gold Catalyst and Aryl Iodides.
;
_journal_name_full 'Journal of the American Chemical Society'
_journal_paper_doi 10.1021/jacs.0c03197
_journal_year 2020
_chemical_formula_sum 'C21 H30 B2 O5'
_chemical_formula_weight 384.07
_chemical_name_common '3aa in manuscript'
_space_group_crystal_system monoclinic
_space_group_IT_number 14
_space_group_name_Hall '-P 2yn'
_space_group_name_H-M_alt 'P 1 21/n 1'
_atom_sites_solution_hydrogens geom
_audit_creation_method SHELXL-2018/3
_cell_angle_alpha 90
_cell_angle_beta 92.608(3)
_cell_angle_gamma 90
_cell_formula_units_Z 4
_cell_length_a 6.5212(3)
_cell_length_b 11.9108(6)
_cell_length_c 27.1935(11)
_cell_measurement_reflns_used 12453
_cell_measurement_temperature 200(2)
_cell_measurement_theta_max 67.18
_cell_measurement_theta_min 4.06
_cell_volume 2110.01(17)
_computing_cell_refinement 'X-Area Recipe 1.33.0.0 (STOE, 2015)'
_computing_data_collection 'X-Area Pilatus3_SV 1.31.144.0 (STOE, 2018)'
_computing_data_reduction 'X-Area Integrate 1.73.0.0 (STOE, 2018)'
_computing_molecular_graphics 'Bruker SHELXTL'
_computing_publication_material 'Bruker SHELXTL'
_computing_structure_refinement 'SHELXL-2018/3 (Sheldrick, 2018)'
_computing_structure_solution 'SHELXT-2014 (Sheldrick 2014)'
_diffrn_ambient_temperature 200(2)
_diffrn_detector_area_resol_mean 5.81
_diffrn_measured_fraction_theta_full 0.969
_diffrn_measured_fraction_theta_max 0.969
_diffrn_measurement_device_type 'STOE Stadivari'
_diffrn_measurement_method 'rotation method, \w scans'
_diffrn_radiation_type CuK\a
_diffrn_radiation_wavelength 1.54178
_diffrn_reflns_av_R_equivalents 0.0527
_diffrn_reflns_av_unetI/netI 0.0418
_diffrn_reflns_Laue_measured_fraction_full 0.969
_diffrn_reflns_Laue_measured_fraction_max 0.969
_diffrn_reflns_limit_h_max 7
_diffrn_reflns_limit_h_min -7
_diffrn_reflns_limit_k_max 14
_diffrn_reflns_limit_k_min -12
_diffrn_reflns_limit_l_max 31
_diffrn_reflns_limit_l_min -18
_diffrn_reflns_number 11203
_diffrn_reflns_point_group_measured_fraction_full 0.969
_diffrn_reflns_point_group_measured_fraction_max 0.969
_diffrn_reflns_theta_full 67.264
_diffrn_reflns_theta_max 67.264
_diffrn_reflns_theta_min 4.052
_diffrn_source 'Genix3D Cu HF'
_exptl_absorpt_coefficient_mu 0.666
_exptl_absorpt_correction_T_max 1.946
_exptl_absorpt_correction_T_min 0.469
_exptl_absorpt_correction_type multi-scan
_exptl_absorpt_process_details 'STOE X-AREA LANA'
_exptl_crystal_colour colourless
_exptl_crystal_density_diffrn 1.209
_exptl_crystal_description brick
_exptl_crystal_F_000 824
_exptl_crystal_size_max 0.083
_exptl_crystal_size_mid 0.062
_exptl_crystal_size_min 0.054
_refine_diff_density_max 0.182
_refine_diff_density_min -0.218
_refine_diff_density_rms 0.046
_refine_ls_extinction_method none
_refine_ls_goodness_of_fit_ref 1.028
_refine_ls_hydrogen_treatment constr
_refine_ls_matrix_type full
_refine_ls_number_parameters 261
_refine_ls_number_reflns 3672
_refine_ls_number_restraints 0
_refine_ls_restrained_S_all 1.028
_refine_ls_R_factor_all 0.0886
_refine_ls_R_factor_gt 0.0558
_refine_ls_shift/su_max 0.001
_refine_ls_shift/su_mean 0.000
_refine_ls_structure_factor_coef Fsqd
_refine_ls_weighting_details 'w=1/[\s^2^(Fo^2^)+(0.0878P)^2^+0.5391P] where P=(Fo^2^+2Fc^2^)/3'
_refine_ls_weighting_scheme calc
_refine_ls_wR_factor_gt 0.1412
_refine_ls_wR_factor_ref 0.1649
_reflns_Friedel_coverage 0.000
_reflns_number_gt 2465
_reflns_number_total 3672
_reflns_threshold_expression 'I > 2\s(I)'
_cod_data_source_file ja0c03197_si_001.cif
_cod_data_source_block lz7
_cod_original_cell_volume 2110.00(17)
_cod_original_sg_symbol_H-M 'P 21/n'
_cod_database_code 4135035
_shelx_shelxl_version_number 2018/3
_shelx_space_group_comment
; 
The symmetry employed for this shelxl refinement is uniquely defined 
by the following loop, which should always be used as a source of 
symmetry information in preference to the above space-group names. 
They are only intended as comments. 
;
_shelx_estimated_absorpt_t_min 0.947
_shelx_estimated_absorpt_t_max 0.965
_exptl_absorpt_special_details 'X-Area LANA 1.70.0.0 (STOE, 2017)'

loop_
_space_group_symop_operation_xyz
'x, y, z'
'-x+1/2, y+1/2, -z+1/2'
'-x, -y, -z'
'x-1/2, -y-1/2, z-1/2'

loop_
_atom_site_label
_atom_site_type_symbol
_atom_site_fract_x
_atom_site_fract_y
_atom_site_fract_z
_atom_site_U_iso_or_equiv
_atom_site_adp_type
_atom_site_occupancy
_atom_site_site_symmetry_order
_atom_site_calc_flag
_atom_site_refinement_flags_posn
_atom_site_refinement_flags_adp
_atom_site_refinement_flags_occupancy
_atom_site_disorder_assembly
_atom_site_disorder_group
O1 O 0.0259(3) 0.71343(17) 0.58903(6) 0.0550(5) Uani 1 1 d . . . . .
C2 C 0.1314(4) 0.6337(2) 0.61713(9) 0.0484(6) Uani 1 1 d . . . . .
H2 H 0.069211 0.568224 0.629696 0.058 Uiso 1 1 calc R U . . .
C3 C 0.3318(4) 0.6587(2) 0.62482(8) 0.0416(6) Uani 1 1 d . . . . .
C4 C 0.4950(4) 0.5915(2) 0.65248(8) 0.0410(6) Uani 1 1 d . . . . .
H4 H 0.609649 0.643429 0.662697 0.049 Uiso 1 1 calc R U . . .
B1 B 0.4115(4) 0.5361(3) 0.70023(10) 0.0407(7) Uani 1 1 d . . . . .
O11 O 0.2450(3) 0.46701(16) 0.69801(6) 0.0497(5) Uani 1 1 d . . . . .
O12 O 0.4950(3) 0.55005(15) 0.74654(6) 0.0472(5) Uani 1 1 d . . . . .
C11 C 0.1835(4) 0.4505(2) 0.74877(9) 0.0451(6) Uani 1 1 d . . . . .
C12 C 0.3898(4) 0.4725(2) 0.77853(8) 0.0457(6) Uani 1 1 d . . . . .
C13 C 0.0190(4) 0.5373(3) 0.75757(12) 0.0644(8) Uani 1 1 d . . . . .
H13A H -0.029833 0.528331 0.790902 0.097 Uiso 1 1 calc R U . . .
H13B H -0.095940 0.526923 0.733505 0.097 Uiso 1 1 calc R U . . .
H13C H 0.076348 0.612758 0.753997 0.097 Uiso 1 1 calc R U . . .
C14 C 0.0993(4) 0.3336(2) 0.75320(10) 0.0560(7) Uani 1 1 d . . . . .
H14A H 0.072091 0.318098 0.787692 0.084 Uiso 1 1 calc R U . . .
H14B H 0.199522 0.279362 0.741717 0.084 Uiso 1 1 calc R U . . .
H14C H -0.028698 0.327051 0.733067 0.084 Uiso 1 1 calc R U . . .
C15 C 0.3644(5) 0.5296(3) 0.82779(10) 0.0667(9) Uani 1 1 d . . . . .
H15A H 0.282626 0.481627 0.848640 0.100 Uiso 1 1 calc R U . . .
H15B H 0.294491 0.601755 0.822564 0.100 Uiso 1 1 calc R U . . .
H15C H 0.499788 0.542351 0.843976 0.100 Uiso 1 1 calc R U . . .
C16 C 0.5228(4) 0.3689(3) 0.78465(11) 0.0612(8) Uani 1 1 d . . . . .
H16A H 0.456612 0.315089 0.806108 0.092 Uiso 1 1 calc R U . . .
H16B H 0.657190 0.389963 0.799409 0.092 Uiso 1 1 calc R U . . .
H16C H 0.540622 0.334510 0.752381 0.092 Uiso 1 1 calc R U . . .
B2 B 0.5859(4) 0.4936(3) 0.62170(10) 0.0409(7) Uani 1 1 d . . . . .
O21 O 0.5020(3) 0.45545(16) 0.57819(6) 0.0490(5) Uani 1 1 d . . . . .
O22 O 0.7526(3) 0.43310(15) 0.63849(6) 0.0465(5) Uani 1 1 d . . . . .
C21 C 0.6404(4) 0.3692(2) 0.55979(9) 0.0499(7) Uani 1 1 d . . . . .
C22 C 0.7590(4) 0.3311(2) 0.60801(9) 0.0477(6) Uani 1 1 d . . . . .
C23 C 0.7778(5) 0.4268(3) 0.52381(10) 0.0608(8) Uani 1 1 d . . . . .
H23A H 0.869794 0.371319 0.509892 0.091 Uiso 1 1 calc R U . . .
H23B H 0.859386 0.484960 0.541076 0.091 Uiso 1 1 calc R U . . .
H23C H 0.692885 0.461277 0.497251 0.091 Uiso 1 1 calc R U . . .
C24 C 0.5118(5) 0.2798(3) 0.53420(11) 0.0668(9) Uani 1 1 d . . . . .
H24A H 0.600284 0.217741 0.524695 0.100 Uiso 1 1 calc R U . . .
H24B H 0.441885 0.311620 0.504728 0.100 Uiso 1 1 calc R U . . .
H24C H 0.409558 0.251979 0.556537 0.100 Uiso 1 1 calc R U . . .
C25 C 0.9817(4) 0.2995(3) 0.60227(11) 0.0610(8) Uani 1 1 d . . . . .
H25A H 0.989246 0.234603 0.580280 0.092 Uiso 1 1 calc R U . . .
H25B H 1.045294 0.280514 0.634545 0.092 Uiso 1 1 calc R U . . .
H25C H 1.054748 0.363032 0.588260 0.092 Uiso 1 1 calc R U . . .
C26 C 0.6489(5) 0.2414(3) 0.63629(11) 0.0631(8) Uani 1 1 d . . . . .
H26A H 0.653689 0.170049 0.618436 0.095 Uiso 1 1 calc R U . . .
H26B H 0.505587 0.263633 0.639719 0.095 Uiso 1 1 calc R U . . .
H26C H 0.716354 0.232536 0.669008 0.095 Uiso 1 1 calc R U . . .
C31 C 0.1677(4) 0.7947(2) 0.57913(9) 0.0477(6) Uani 1 1 d . . . . .
C32 C 0.1303(5) 0.8916(3) 0.55258(9) 0.0567(7) Uani 1 1 d . . . . .
H32 H -0.001781 0.908527 0.538353 0.068 Uiso 1 1 calc R U . . .
C33 C 0.2954(5) 0.9626(3) 0.54776(10) 0.0611(8) Uani 1 1 d . . . . .
H33 H 0.276709 1.030839 0.530016 0.073 Uiso 1 1 calc R U . . .
C34 C 0.4893(5) 0.9362(3) 0.56843(9) 0.0568(7) Uani 1 1 d . . . . .
H34 H 0.599612 0.987063 0.564515 0.068 Uiso 1 1 calc R U . . .
C35 C 0.5246(4) 0.8382(2) 0.59439(9) 0.0487(7) Uani 1 1 d . . . . .
H35 H 0.657398 0.820741 0.608064 0.058 Uiso 1 1 calc R U . . .
C36 C 0.3594(4) 0.7650(2) 0.60008(8) 0.0427(6) Uani 1 1 d . . . . .

loop_
_atom_site_aniso_label
_atom_site_aniso_U_11
_atom_site_aniso_U_22
_atom_site_aniso_U_33
_atom_site_aniso_U_23
_atom_site_aniso_U_13
_atom_site_aniso_U_12
O1 0.0505(11) 0.0627(13) 0.0513(10) 0.0062(9) -0.0027(8) 0.0038(10)
C2 0.0483(15) 0.0496(17) 0.0473(13) 0.0045(12) 0.0010(11) 0.0008(13)
C3 0.0448(14) 0.0447(15) 0.0356(11) -0.0027(11) 0.0039(10) 0.0008(12)
C4 0.0437(13) 0.0451(15) 0.0345(11) 0.0007(11) 0.0042(9) -0.0032(12)
B1 0.0430(16) 0.0395(16) 0.0400(15) -0.0034(12) 0.0042(11) 0.0048(13)
O11 0.0512(10) 0.0594(12) 0.0383(9) 0.0029(8) 0.0006(7) -0.0122(9)
O12 0.0489(10) 0.0564(12) 0.0364(9) 0.0045(8) 0.0035(7) -0.0095(9)
C11 0.0475(14) 0.0500(16) 0.0384(12) 0.0024(11) 0.0069(10) -0.0034(12)
C12 0.0492(15) 0.0512(16) 0.0368(12) 0.0058(11) 0.0045(10) -0.0089(13)
C13 0.0488(17) 0.0569(19) 0.089(2) 0.0046(16) 0.0189(15) 0.0044(15)
C14 0.0561(16) 0.0586(19) 0.0535(15) 0.0023(14) 0.0052(12) -0.0123(15)
C15 0.086(2) 0.073(2) 0.0415(15) -0.0058(14) 0.0122(14) -0.0228(18)
C16 0.0534(16) 0.067(2) 0.0632(17) 0.0204(15) 0.0032(13) 0.0021(15)
B2 0.0440(16) 0.0433(17) 0.0355(14) 0.0049(12) 0.0019(11) -0.0035(13)
O21 0.0482(10) 0.0561(12) 0.0425(9) -0.0093(8) -0.0006(7) 0.0106(9)
O22 0.0480(10) 0.0490(11) 0.0423(9) -0.0015(8) 0.0010(7) 0.0044(9)
C21 0.0492(15) 0.0582(18) 0.0428(13) -0.0082(12) 0.0068(11) 0.0054(13)
C22 0.0513(15) 0.0443(16) 0.0477(13) -0.0040(12) 0.0066(11) 0.0039(12)
C23 0.0690(19) 0.069(2) 0.0450(15) 0.0017(14) 0.0141(13) 0.0057(16)
C24 0.0639(18) 0.075(2) 0.0613(17) -0.0243(16) 0.0048(14) -0.0023(16)
C25 0.0560(17) 0.065(2) 0.0628(17) -0.0007(15) 0.0065(13) 0.0165(15)
C26 0.077(2) 0.0519(18) 0.0614(17) 0.0041(14) 0.0147(15) -0.0046(16)
C31 0.0542(15) 0.0492(16) 0.0399(13) 0.0002(12) 0.0041(11) 0.0065(14)
C32 0.0662(18) 0.0607(19) 0.0433(14) 0.0031(13) 0.0033(12) 0.0139(16)
C33 0.086(2) 0.0564(19) 0.0417(14) 0.0088(13) 0.0111(14) 0.0146(18)
C34 0.074(2) 0.0524(18) 0.0449(14) 0.0021(13) 0.0150(13) -0.0016(15)
C35 0.0560(16) 0.0500(17) 0.0407(13) -0.0013(12) 0.0101(11) -0.0007(14)
C36 0.0505(15) 0.0439(15) 0.0338(12) -0.0017(11) 0.0040(10) 0.0052(12)

loop_
_atom_type_symbol
_atom_type_description
_atom_type_scat_dispersion_real
_atom_type_scat_dispersion_imag
_atom_type_scat_source
C C 0.0181 0.0091 'International Tables Vol C Tables 4.2.6.8 and 6.1.1.4'
H H 0.0000 0.0000 'International Tables Vol C Tables 4.2.6.8 and 6.1.1.4'
B B 0.0090 0.0039 'International Tables Vol C Tables 4.2.6.8 and 6.1.1.4'
O O 0.0492 0.0322 'International Tables Vol C Tables 4.2.6.8 and 6.1.1.4'

loop_
_geom_angle_atom_site_label_1
_geom_angle_atom_site_label_2
_geom_angle_atom_site_label_3
_geom_angle
_geom_angle_site_symmetry_1
_geom_angle_site_symmetry_3
_geom_angle_publ_flag
C31 O1 C2 105.66(19) . . ?
C3 C2 O1 112.9(2) . . ?
C3 C2 H2 123.6 . . ?
O1 C2 H2 123.6 . . ?
C2 C3 C36 105.1(2) . . ?
C2 C3 C4 128.2(2) . . ?
C36 C3 C4 126.7(2) . . ?
C3 C4 B2 113.88(19) . . ?
C3 C4 B1 111.8(2) . . ?
B2 C4 B1 106.3(2) . . ?
C3 C4 H4 108.2 . . ?
B2 C4 H4 108.2 . . ?
B1 C4 H4 108.2 . . ?
O12 B1 O11 113.6(2) . . ?
O12 B1 C4 125.0(2) . . ?
O11 B1 C4 121.4(2) . . ?
B1 O11 C11 106.91(19) . . ?
B1 O12 C12 107.18(19) . . ?
O11 C11 C14 108.4(2) . . ?
O11 C11 C13 106.4(2) . . ?
C14 C11 C13 110.8(2) . . ?
O11 C11 C12 101.47(18) . . ?
C14 C11 C12 115.1(2) . . ?
C13 C11 C12 113.8(2) . . ?
O12 C12 C16 107.4(2) . . ?
O12 C12 C15 108.4(2) . . ?
C16 C12 C15 110.7(2) . . ?
O12 C12 C11 102.38(18) . . ?
C16 C12 C11 113.3(2) . . ?
C15 C12 C11 114.0(2) . . ?
C11 C13 H13A 109.5 . . ?
C11 C13 H13B 109.5 . . ?
H13A C13 H13B 109.5 . . ?
C11 C13 H13C 109.5 . . ?
H13A C13 H13C 109.5 . . ?
H13B C13 H13C 109.5 . . ?
C11 C14 H14A 109.5 . . ?
C11 C14 H14B 109.5 . . ?
H14A C14 H14B 109.5 . . ?
C11 C14 H14C 109.5 . . ?
H14A C14 H14C 109.5 . . ?
H14B C14 H14C 109.5 . . ?
C12 C15 H15A 109.5 . . ?
C12 C15 H15B 109.5 . . ?
H15A C15 H15B 109.5 . . ?
C12 C15 H15C 109.5 . . ?
H15A C15 H15C 109.5 . . ?
H15B C15 H15C 109.5 . . ?
C12 C16 H16A 109.5 . . ?
C12 C16 H16B 109.5 . . ?
H16A C16 H16B 109.5 . . ?
C12 C16 H16C 109.5 . . ?
H16A C16 H16C 109.5 . . ?
H16B C16 H16C 109.5 . . ?
O21 B2 O22 113.4(2) . . ?
O21 B2 C4 124.5(2) . . ?
O22 B2 C4 121.9(2) . . ?
B2 O21 C21 107.49(19) . . ?
B2 O22 C22 106.83(19) . . ?
O21 C21 C24 108.3(2) . . ?
O21 C21 C23 107.0(2) . . ?
C24 C21 C23 110.7(2) . . ?
O21 C21 C22 101.89(18) . . ?
C24 C21 C22 115.3(2) . . ?
C23 C21 C22 112.9(2) . . ?
O22 C22 C25 108.3(2) . . ?
O22 C22 C26 105.6(2) . . ?
C25 C22 C26 110.8(2) . . ?
O22 C22 C21 102.0(2) . . ?
C25 C22 C21 115.3(2) . . ?
C26 C22 C21 113.8(2) . . ?
C21 C23 H23A 109.5 . . ?
C21 C23 H23B 109.5 . . ?
H23A C23 H23B 109.5 . . ?
C21 C23 H23C 109.5 . . ?
H23A C23 H23C 109.5 . . ?
H23B C23 H23C 109.5 . . ?
C21 C24 H24A 109.5 . . ?
C21 C24 H24B 109.5 . . ?
H24A C24 H24B 109.5 . . ?
C21 C24 H24C 109.5 . . ?
H24A C24 H24C 109.5 . . ?
H24B C24 H24C 109.5 . . ?
C22 C25 H25A 109.5 . . ?
C22 C25 H25B 109.5 . . ?
H25A C25 H25B 109.5 . . ?
C22 C25 H25C 109.5 . . ?
H25A C25 H25C 109.5 . . ?
H25B C25 H25C 109.5 . . ?
C22 C26 H26A 109.5 . . ?
C22 C26 H26B 109.5 . . ?
H26A C26 H26B 109.5 . . ?
C22 C26 H26C 109.5 . . ?
H26A C26 H26C 109.5 . . ?
H26B C26 H26C 109.5 . . ?
O1 C31 C32 126.1(3) . . ?
O1 C31 C36 109.9(2) . . ?
C32 C31 C36 124.1(3) . . ?
C31 C32 C33 116.3(3) . . ?
C31 C32 H32 121.8 . . ?
C33 C32 H32 121.8 . . ?
C32 C33 C34 121.3(3) . . ?
C32 C33 H33 119.3 . . ?
C34 C33 H33 119.3 . . ?
C35 C34 C33 121.6(3) . . ?
C35 C34 H34 119.2 . . ?
C33 C34 H34 119.2 . . ?
C34 C35 C36 118.2(3) . . ?
C34 C35 H35 120.9 . . ?
C36 C35 H35 120.9 . . ?
C31 C36 C35 118.5(2) . . ?
C31 C36 C3 106.5(2) . . ?
C35 C36 C3 135.1(2) . . ?

loop_
_geom_bond_atom_site_label_1
_geom_bond_atom_site_label_2
_geom_bond_distance
_geom_bond_site_symmetry_2
_geom_bond_publ_flag
O1 C31 1.374(3) . ?
O1 C2 1.382(3) . ?
C2 C3 1.347(3) . ?
C2 H2 0.9500 . ?
C3 C36 1.449(4) . ?
C3 C4 1.505(3) . ?
C4 B2 1.568(4) . ?
C4 B1 1.576(3) . ?
C4 H4 1.0000 . ?
B1 O12 1.359(3) . ?
B1 O11 1.361(3) . ?
O11 C11 1.468(3) . ?
O12 C12 1.461(3) . ?
C11 C14 1.504(4) . ?
C11 C13 1.517(4) . ?
C11 C12 1.561(4) . ?
C12 C16 1.513(4) . ?
C12 C15 1.518(4) . ?
C13 H13A 0.9800 . ?
C13 H13B 0.9800 . ?
C13 H13C 0.9800 . ?
C14 H14A 0.9800 . ?
C14 H14B 0.9800 . ?
C14 H14C 0.9800 . ?
C15 H15A 0.9800 . ?
C15 H15B 0.9800 . ?
C15 H15C 0.9800 . ?
C16 H16A 0.9800 . ?
C16 H16B 0.9800 . ?
C16 H16C 0.9800 . ?
B2 O21 1.359(3) . ?
B2 O22 1.365(3) . ?
O21 C21 1.470(3) . ?
O22 C22 1.472(3) . ?
C21 C24 1.506(4) . ?
C21 C23 1.520(4) . ?
C21 C22 1.559(4) . ?
C22 C25 1.516(4) . ?
C22 C26 1.516(4) . ?
C23 H23A 0.9800 . ?
C23 H23B 0.9800 . ?
C23 H23C 0.9800 . ?
C24 H24A 0.9800 . ?
C24 H24B 0.9800 . ?
C24 H24C 0.9800 . ?
C25 H25A 0.9800 . ?
C25 H25B 0.9800 . ?
C25 H25C 0.9800 . ?
C26 H26A 0.9800 . ?
C26 H26B 0.9800 . ?
C26 H26C 0.9800 . ?
C31 C32 1.377(4) . ?
C31 C36 1.395(4) . ?
C32 C33 1.380(4) . ?
C32 H32 0.9500 . ?
C33 C34 1.396(4) . ?
C33 H33 0.9500 . ?
C34 C35 1.379(4) . ?
C34 H34 0.9500 . ?
C35 C36 1.399(4) . ?
C35 H35 0.9500 . ?

loop_
_geom_torsion_atom_site_label_1
_geom_torsion_atom_site_label_2
_geom_torsion_atom_site_label_3
_geom_torsion_atom_site_label_4
_geom_torsion
_geom_torsion_site_symmetry_1
_geom_torsion_site_symmetry_2
_geom_torsion_site_symmetry_3
_geom_torsion_site_symmetry_4
_geom_torsion_publ_flag
C31 O1 C2 C3 -1.1(3) . . . . ?
O1 C2 C3 C36 0.8(3) . . . . ?
O1 C2 C3 C4 -178.6(2) . . . . ?
C2 C3 C4 B2 81.2(3) . . . . ?
C36 C3 C4 B2 -98.0(3) . . . . ?
C2 C3 C4 B1 -39.4(3) . . . . ?
C36 C3 C4 B1 141.4(2) . . . . ?
C3 C4 B1 O12 -124.3(3) . . . . ?
B2 C4 B1 O12 110.8(3) . . . . ?
C3 C4 B1 O11 56.4(3) . . . . ?
B2 C4 B1 O11 -68.5(3) . . . . ?
O12 B1 O11 C11 12.5(3) . . . . ?
C4 B1 O11 C11 -168.1(2) . . . . ?
O11 B1 O12 C12 7.2(3) . . . . ?
C4 B1 O12 C12 -172.2(2) . . . . ?
B1 O11 C11 C14 -146.6(2) . . . . ?
B1 O11 C11 C13 94.2(3) . . . . ?
B1 O11 C11 C12 -25.0(3) . . . . ?
B1 O12 C12 C16 97.4(2) . . . . ?
B1 O12 C12 C15 -143.0(2) . . . . ?
B1 O12 C12 C11 -22.2(3) . . . . ?
O11 C11 C12 O12 28.3(2) . . . . ?
C14 C11 C12 O12 145.0(2) . . . . ?
C13 C11 C12 O12 -85.6(2) . . . . ?
O11 C11 C12 C16 -87.1(2) . . . . ?
C14 C11 C12 C16 29.7(3) . . . . ?
C13 C11 C12 C16 159.1(2) . . . . ?
O11 C11 C12 C15 145.1(2) . . . . ?
C14 C11 C12 C15 -98.1(3) . . . . ?
C13 C11 C12 C15 31.2(3) . . . . ?
C3 C4 B2 O21 -13.1(4) . . . . ?
B1 C4 B2 O21 110.5(3) . . . . ?
C3 C4 B2 O22 171.5(2) . . . . ?
B1 C4 B2 O22 -64.9(3) . . . . ?
O22 B2 O21 C21 -8.1(3) . . . . ?
C4 B2 O21 C21 176.1(2) . . . . ?
O21 B2 O22 C22 -11.5(3) . . . . ?
C4 B2 O22 C22 164.4(2) . . . . ?
B2 O21 C21 C24 144.6(2) . . . . ?
B2 O21 C21 C23 -96.0(2) . . . . ?
B2 O21 C21 C22 22.6(3) . . . . ?
B2 O22 C22 C25 146.5(2) . . . . ?
B2 O22 C22 C26 -94.7(2) . . . . ?
B2 O22 C22 C21 24.5(2) . . . . ?
O21 C21 C22 O22 -28.1(2) . . . . ?
C24 C21 C22 O22 -145.1(2) . . . . ?
C23 C21 C22 O22 86.3(2) . . . . ?
O21 C21 C22 C25 -145.2(2) . . . . ?
C24 C21 C22 C25 97.8(3) . . . . ?
C23 C21 C22 C25 -30.8(3) . . . . ?
O21 C21 C22 C26 85.1(3) . . . . ?
C24 C21 C22 C26 -31.8(3) . . . . ?
C23 C21 C22 C26 -160.4(2) . . . . ?
C2 O1 C31 C32 -179.1(2) . . . . ?
C2 O1 C31 C36 1.0(3) . . . . ?
O1 C31 C32 C33 179.0(2) . . . . ?
C36 C31 C32 C33 -1.1(4) . . . . ?
C31 C32 C33 C34 0.6(4) . . . . ?
C32 C33 C34 C35 0.2(4) . . . . ?
C33 C34 C35 C36 -0.6(4) . . . . ?
O1 C31 C36 C35 -179.4(2) . . . . ?
C32 C31 C36 C35 0.7(4) . . . . ?
O1 C31 C36 C3 -0.5(3) . . . . ?
C32 C31 C36 C3 179.6(2) . . . . ?
C34 C35 C36 C31 0.2(3) . . . . ?
C34 C35 C36 C3 -178.3(2) . . . . ?
C2 C3 C36 C31 -0.1(3) . . . . ?
C4 C3 C36 C31 179.2(2) . . . . ?
C2 C3 C36 C35 178.4(3) . . . . ?
C4 C3 C36 C35 -2.2(4) . . . . ?
